data_7115155
loop_
_publ_author_name
'Eaborn, Colin'
'Hill, Michael S.'
'Hitchcock, Peter B.'
'Smith, J. David'

_publ_section_title
;
 The first structurally characterised \s-bonded organonickel(i) compound.
 Crystal structures of [Ni{C(SiMe3)2(SiMe2C5H4N-2)}(PPh3)],
 [Ni{C(SiMe3)(SiMe2C5H4N-2)(SiMe2O)}]2 and
 [Pd(\m-Cl){C(SiMe3)2(SiMe2C5H4N-2)}]2
;
_journal_issue 8
_journal_name_full 'Chemical Communications'
_journal_page_first 691
_journal_paper_doi 10.1039/b000374n
_journal_year 2000
_chemical_compound_source 'synthesis as described'
_chemical_formula_moiety 'C100 H116 Cl2 N2 P4 Pd2 Si6'
_chemical_formula_structural 'C100 H116 CL2 N2 P4 PD2 SI6'
_chemical_formula_sum 'C28 H56 Cl2 N2 Pd2 Si6'
_chemical_formula_weight 872.99
_chemical_name_systematic
;
 ?
;
_space_group_IT_number 61
_symmetry_cell_setting orthorhombic
_symmetry_Int_Tables_number 61
_symmetry_space_group_name_Hall '-P 2ac 2ab'
_symmetry_space_group_name_H-M 'P b c a'
_atom_sites_solution_hydrogens geom
_atom_sites_solution_primary direct
_atom_sites_solution_secondary difmap
_audit_conform_dict_location ftp://ftp.iucr.org/cifdics/cif_core_2.1beta5.dic
_audit_conform_dict_name cif_core.dic
_audit_conform_dict_version 2.1beta5
_audit_creation_date 1999-07-28T15:21:20-00:00
_audit_creation_method 'WinGX routine CIF_UPDATE'
_cell_angle_alpha 90
_cell_angle_beta 90
_cell_angle_gamma 90
_cell_formula_units_Z 8
_cell_length_a 13.465(5)
_cell_length_b 23.390(12)
_cell_length_c 25.032(9)
_cell_measurement_reflns_used 25
_cell_measurement_temperature 173(2)
_cell_measurement_theta_max 8.5
_cell_measurement_theta_min 7.5
_cell_measurement_wavelength 0.71073
_cell_volume 7884(6)
_computing_cell_refinement 'CAD4  (Enraf Nonius, 1994)'
_computing_data_collection 'CAD4  (Enraf Nonius, 1994)'
_computing_data_reduction 'XCAD4 (Harms & Wocadlo, 1995)'
_computing_molecular_graphics 'Ortep-3 for Windows (Farrugia, 1997)'
_computing_publication_material 'WinGX publication routines (Farrugia, 1999)'
_computing_structure_refinement 'SHELXL-97 (Sheldrick, 1997)'
_computing_structure_solution 'SHELXS-97 (Sheldrick, 1997)'
_diffrn_ambient_temperature 173(2)
_diffrn_detector 'scintillation LiI'
_diffrn_detector_dtime 1.195
_diffrn_measured_fraction_theta_full 0.998
_diffrn_measured_fraction_theta_max 0.998
_diffrn_measurement_device '\k-geometry diffractometer'
_diffrn_measurement_device_type 'Enraf Nonius CAD4'
_diffrn_measurement_method 'non-profiled omega/2theta scans'
_diffrn_orient_matrix_type
;
  x-axis points to radiation source
  the matrix is specified in reciprocal space
;
_diffrn_orient_matrix_UB_11 -0.45622E-1
_diffrn_orient_matrix_UB_12 0.29072E-1
_diffrn_orient_matrix_UB_13 -0.16062E-1
_diffrn_orient_matrix_UB_21 0.24193E-1
_diffrn_orient_matrix_UB_22 0.29147E-1
_diffrn_orient_matrix_UB_23 0.02621
_diffrn_orient_matrix_UB_31 0.53384E-1
_diffrn_orient_matrix_UB_32 0.11624E-1
_diffrn_orient_matrix_UB_33 -0.25523E-1
_diffrn_radiation_monochromator graphite
_diffrn_radiation_probe x-ray
_diffrn_radiation_type MoK\a
_diffrn_radiation_wavelength 0.71073
_diffrn_reflns_av_R_equivalents 0.1279
_diffrn_reflns_av_sigmaI/netI 0.1508
_diffrn_reflns_limit_h_max 15
_diffrn_reflns_limit_h_min 0
_diffrn_reflns_limit_k_max 27
_diffrn_reflns_limit_k_min 0
_diffrn_reflns_limit_l_max 29
_diffrn_reflns_limit_l_min -29
_diffrn_reflns_number 13619
_diffrn_reflns_theta_full 24.99
_diffrn_reflns_theta_max 24.99
_diffrn_reflns_theta_min 2.22
_diffrn_source 'Enraf Nonius FR590'
_diffrn_standards_decay_% 5
_diffrn_standards_interval_time 60
_diffrn_standards_number 2
_exptl_absorpt_coefficient_mu 1.251
_exptl_absorpt_correction_T_max 0.9754
_exptl_absorpt_correction_T_min 0.7053
_exptl_absorpt_correction_type psi-scan
_exptl_absorpt_process_details
;
North A.C.T., Phillips D.C. & Mathews F.S. (1968) Acta. Cryst. A24, 351
        Number of psi-scan sets used was   2
        Theta correction was applied.
        Averaged transmission function was used.
        No Fourier smoothing was applied.
;
_exptl_crystal_colour yellow
_exptl_crystal_density_diffrn 1.471
_exptl_crystal_density_method 'not measured'
_exptl_crystal_description plate
_exptl_crystal_F_000 3584
_exptl_crystal_size_max 0.3
_exptl_crystal_size_mid 0.2
_exptl_crystal_size_min 0.02
_refine_diff_density_max 1.369
_refine_diff_density_min -1.138
_refine_diff_density_rms 0.186
_refine_ls_extinction_method none
_refine_ls_goodness_of_fit_ref 0.979
_refine_ls_hydrogen_treatment mixed
_refine_ls_matrix_type full
_refine_ls_number_parameters 370
_refine_ls_number_reflns 6907
_refine_ls_number_restraints 0
_refine_ls_restrained_S_all 0.979
_refine_ls_R_factor_all 0.1539
_refine_ls_R_factor_gt 0.0824
_refine_ls_shift/su_max 0
_refine_ls_shift/su_mean 0
_refine_ls_structure_factor_coef Fsqd
_refine_ls_weighting_details 'calc w=1/[\s^2^(Fo^2^)+(0.1108P)^2^+0.0000P] where P=(Fo^2^+2Fc^2^)/3'
_refine_ls_weighting_scheme calc
_refine_ls_wR_factor_gt 0.1875
_refine_ls_wR_factor_ref 0.2264
_reflns_number_gt 3750
_reflns_number_total 6907
_reflns_threshold_expression >2sigma(I)
_cod_data_source_file b000374n.txt
_cod_data_source_block jul1399
_cod_database_code 7115155
_exptl_absorpt_factor_mur 0.015
_exptl_absorpt_correction_t_ave 0.7807
_diffrn_standards_decay_corr_max 2.742
_diffrn_standards_decay_corr_min 0.921

loop_
_symmetry_equiv_pos_as_xyz
'x, y, z'
'-x+1/2, -y, z+1/2'
'x+1/2, -y+1/2, -z'
'-x, y+1/2, -z+1/2'
'-x, -y, -z'
'x-1/2, y, -z-1/2'
'-x-1/2, y-1/2, z'
'x, -y-1/2, z-1/2'

loop_
_atom_site_label
_atom_site_type_symbol
_atom_site_fract_x
_atom_site_fract_y
_atom_site_fract_z
_atom_site_U_iso_or_equiv
_atom_site_adp_type
_atom_site_occupancy
_atom_site_symmetry_multiplicity
_atom_site_calc_flag
_atom_site_refinement_flags
_atom_site_disorder_assembly
_atom_site_disorder_group
Pd1 Pd 0.84230(7) 0.15893(4) 0.45488(3) 0.0159(2) Uani 0.804(10) 1 d P A 1
Pd2 Pd 0.83795(7) 0.08937(4) 0.56230(3) 0.0155(2) Uani 0.804(10) 1 d P A 1
Cl1 Cl 0.9056(3) 0.17923(12) 0.54553(12) 0.0249(7) Uani 0.804(10) 1 d P A 1
Cl2 Cl 0.9049(2) 0.06851(12) 0.47290(12) 0.0230(7) Uani 0.804(10) 1 d P A 1
Si1 Si 0.6631(3) 0.18563(15) 0.38434(14) 0.0244(8) Uani 0.804(10) 1 d P A 1
Si2 Si 0.8661(3) 0.15581(15) 0.32999(13) 0.0210(8) Uani 0.804(10) 1 d P A 1
Si3 Si 0.7299(3) 0.05932(16) 0.37946(15) 0.0244(8) Uani 0.804(10) 1 d P A 1
Si4 Si 0.6613(3) 0.06202(14) 0.63627(13) 0.0207(7) Uani 0.804(10) 1 d P A 1
Si5 Si 0.8679(3) 0.09119(14) 0.68583(13) 0.0187(7) Uani 0.804(10) 1 d P A 1
Si6 Si 0.7275(3) 0.18822(15) 0.64013(14) 0.0233(8) Uani 0.804(10) 1 d P A 1
N1 N 0.8008(8) 0.2410(4) 0.4429(4) 0.021(2) Uani 0.804(10) 1 d P A 1
N2 N 0.7935(7) 0.0072(4) 0.5722(3) 0.013(2) Uani 0.804(10) 1 d P A 1
C1 C 0.7734(10) 0.1355(5) 0.3826(4) 0.019(3) Uani 0.804(10) 1 d P A 1
C2 C 0.6051(11) 0.2032(7) 0.3174(6) 0.040(4) Uani 0.804(10) 1 d P A 1
H2A H 0.5748 0.1686 0.3024 0.06 Uiso 0.804(10) 1 calc PR A 1
H2B H 0.6564 0.2174 0.2931 0.06 Uiso 0.804(10) 1 calc PR A 1
H2C H 0.554 0.2326 0.3222 0.06 Uiso 0.804(10) 1 calc PR A 1
C3 C 0.5614(11) 0.1657(7) 0.4312(6) 0.044(4) Uani 0.804(10) 1 d P A 1
H3A H 0.5286 0.1309 0.4184 0.066 Uiso 0.804(10) 1 calc PR A 1
H3B H 0.5129 0.1969 0.4331 0.066 Uiso 0.804(10) 1 calc PR A 1
H3C H 0.5892 0.1588 0.4668 0.066 Uiso 0.804(10) 1 calc PR A 1
C4 C 0.7196(9) 0.2517(5) 0.4125(5) 0.020(3) Uani 0.804(10) 1 d P A 1
C5 C 0.6903(13) 0.3094(6) 0.4053(6) 0.043(4) Uani 0.804(10) 1 d P A 1
H5 H 0.6312 0.3176 0.3861 0.051 Uiso 0.804(10) 1 calc PR A 1
C6 C 0.7452(12) 0.3530(6) 0.4255(7) 0.039(4) Uani 0.804(10) 1 d P A 1
H6 H 0.726 0.3916 0.4196 0.047 Uiso 0.804(10) 1 calc PR A 1
C7 C 0.8293(11) 0.3404(5) 0.4546(5) 0.033(3) Uani 0.804(10) 1 d P A 1
H7 H 0.8694 0.3703 0.4684 0.039 Uiso 0.804(10) 1 calc PR A 1
C8 C 0.8547(11) 0.2843(5) 0.4634(5) 0.030(3) Uani 0.804(10) 1 d P A 1
H8 H 0.9116 0.2758 0.4845 0.036 Uiso 0.804(10) 1 calc PR A 1
C9 C 0.8780(11) 0.2341(6) 0.3185(5) 0.032(3) Uani 0.804(10) 1 d P A 1
H9A H 0.8129 0.2501 0.3094 0.048 Uiso 0.804(10) 1 calc PR A 1
H9B H 0.9244 0.241 0.2891 0.048 Uiso 0.804(10) 1 calc PR A 1
H9C H 0.903 0.2525 0.351 0.048 Uiso 0.804(10) 1 calc PR A 1
C10 C 0.9927(10) 0.1302(6) 0.3466(6) 0.036(4) Uani 0.804(10) 1 d P A 1
H10A H 0.991 0.0889 0.353 0.055 Uiso 0.804(10) 1 calc PR A 1
H10B H 1.0164 0.1498 0.3789 0.055 Uiso 0.804(10) 1 calc PR A 1
H10C H 1.0377 0.1385 0.3169 0.055 Uiso 0.804(10) 1 calc PR A 1
C11 C 0.8318(13) 0.1261(6) 0.2630(5) 0.040(4) Uani 0.804(10) 1 d P A 1
H11A H 0.765 0.139 0.2533 0.06 Uiso 0.804(10) 1 calc PR A 1
H11B H 0.833 0.0842 0.2645 0.06 Uiso 0.804(10) 1 calc PR A 1
H11C H 0.8795 0.1394 0.2362 0.06 Uiso 0.804(10) 1 calc PR A 1
C12 C 0.6282(12) 0.0532(7) 0.3283(6) 0.044(4) Uani 0.804(10) 1 d P A 1
H12A H 0.5752 0.0804 0.3368 0.066 Uiso 0.804(10) 1 calc PR A 1
H12B H 0.6013 0.0143 0.3287 0.066 Uiso 0.804(10) 1 calc PR A 1
H12C H 0.6551 0.0617 0.2928 0.066 Uiso 0.804(10) 1 calc PR A 1
C13 C 0.8250(11) 0.0060(5) 0.3594(5) 0.031(3) Uani 0.804(10) 1 d P A 1
H13A H 0.8802 0.0068 0.3849 0.047 Uiso 0.804(10) 1 calc PR A 1
H13B H 0.8497 0.0153 0.3236 0.047 Uiso 0.804(10) 1 calc PR A 1
H13C H 0.7952 -0.0322 0.3591 0.047 Uiso 0.804(10) 1 calc PR A 1
C14 C 0.6702(11) 0.0342(6) 0.4442(5) 0.034(4) Uani 0.804(10) 1 d P A 1
H14A H 0.6197 0.0618 0.4555 0.051 Uiso 0.804(10) 1 calc PR A 1
H14B H 0.7212 0.031 0.472 0.051 Uiso 0.804(10) 1 calc PR A 1
H14C H 0.6391 -0.0032 0.4386 0.051 Uiso 0.804(10) 1 calc PR A 1
C15 C 0.7694(9) 0.1118(5) 0.6365(5) 0.016(3) Uani 0.804(10) 1 d P A 1
C16 C 0.5529(10) 0.0836(6) 0.5919(6) 0.034(3) Uani 0.804(10) 1 d P A 1
H16A H 0.5002 0.0548 0.5946 0.052 Uiso 0.804(10) 1 calc PR A 1
H16B H 0.5755 0.0863 0.5548 0.052 Uiso 0.804(10) 1 calc PR A 1
H16C H 0.5273 0.1208 0.6035 0.052 Uiso 0.804(10) 1 calc PR A 1
C17 C 0.6128(11) 0.0414(6) 0.7030(5) 0.031(3) Uani 0.804(10) 1 d P A 1
H17A H 0.5563 0.0154 0.6986 0.047 Uiso 0.804(10) 1 calc PR A 1
H17B H 0.5912 0.0757 0.7222 0.047 Uiso 0.804(10) 1 calc PR A 1
H17C H 0.6652 0.0222 0.7233 0.047 Uiso 0.804(10) 1 calc PR A 1
C18 C 0.7113(9) -0.0033(5) 0.6029(5) 0.025(3) Uani 0.804(10) 1 d P A 1
C19 C 0.6835(12) -0.0605(5) 0.6111(5) 0.032(4) Uani 0.804(10) 1 d P A 1
H19 H 0.6299 -0.0689 0.6345 0.038 Uiso 0.804(10) 1 calc PR A 1
C20 C 0.7313(12) -0.1040(6) 0.5866(6) 0.037(4) Uani 0.804(10) 1 d P A 1
H20 H 0.7087 -0.1422 0.5906 0.045 Uiso 0.804(10) 1 calc PR A 1
C21 C 0.8111(12) -0.0923(6) 0.5566(6) 0.037(4) Uani 0.804(10) 1 d P A 1
H21 H 0.8469 -0.1223 0.5398 0.045 Uiso 0.804(10) 1 calc PR A 1
C22 C 0.8413(11) -0.0356(5) 0.5503(4) 0.022(3) Uani 0.804(10) 1 d P A 1
H22 H 0.8985 -0.0278 0.5293 0.026 Uiso 0.804(10) 1 calc PR A 1
C23 C 0.8913(11) 0.0129(5) 0.6893(5) 0.027(3) Uani 0.804(10) 1 d P A 1
H23A H 0.9435 0.0052 0.7157 0.04 Uiso 0.804(10) 1 calc PR A 1
H23B H 0.9127 -0.001 0.6542 0.04 Uiso 0.804(10) 1 calc PR A 1
H23C H 0.8302 -0.0068 0.6999 0.04 Uiso 0.804(10) 1 calc PR A 1
C24 C 0.8330(12) 0.1143(6) 0.7562(5) 0.035(3) Uani 0.804(10) 1 d P A 1
H24A H 0.8206 0.1556 0.7567 0.052 Uiso 0.804(10) 1 calc PR A 1
H24B H 0.8874 0.1051 0.7807 0.052 Uiso 0.804(10) 1 calc PR A 1
H24C H 0.7728 0.094 0.7674 0.052 Uiso 0.804(10) 1 calc PR A 1
C25 C 0.9904(10) 0.1243(6) 0.6691(5) 0.028(3) Uani 0.804(10) 1 d P A 1
H25A H 0.9828 0.1659 0.6669 0.043 Uiso 0.804(10) 1 calc PR A 1
H25B H 1.0138 0.1095 0.6347 0.043 Uiso 0.804(10) 1 calc PR A 1
H25C H 1.0387 0.1149 0.697 0.043 Uiso 0.804(10) 1 calc PR A 1
C26 C 0.6678(11) 0.2156(6) 0.5788(5) 0.035(3) Uani 0.804(10) 1 d P A 1
H26A H 0.6172 0.1883 0.5667 0.053 Uiso 0.804(10) 1 calc PR A 1
H26B H 0.718 0.2204 0.5508 0.053 Uiso 0.804(10) 1 calc PR A 1
H26C H 0.6364 0.2525 0.5863 0.053 Uiso 0.804(10) 1 calc PR A 1
C27 C 0.8222(11) 0.2411(5) 0.6613(6) 0.035(4) Uani 0.804(10) 1 d P A 1
H27A H 0.8548 0.2277 0.694 0.053 Uiso 0.804(10) 1 calc PR A 1
H27B H 0.79 0.2779 0.6682 0.053 Uiso 0.804(10) 1 calc PR A 1
H27C H 0.8718 0.2456 0.633 0.053 Uiso 0.804(10) 1 calc PR A 1
C28 C 0.6289(11) 0.1928(6) 0.6944(6) 0.038(4) Uani 0.804(10) 1 d P A 1
H28A H 0.575 0.166 0.6863 0.057 Uiso 0.804(10) 1 calc PR A 1
H28B H 0.6024 0.2318 0.6959 0.057 Uiso 0.804(10) 1 calc PR A 1
H28C H 0.6585 0.1829 0.729 0.057 Uiso 0.804(10) 1 calc PR A 1
PD1A Si 0.6604(19) 0.1557(9) 0.4392(9) 0.060(8) Uiso 0.196(10) 1 d P A 2
PD2A Si 0.656(2) 0.0918(11) 0.5469(11) 0.077(9) Uiso 0.196(10) 1 d P A 2

loop_
_atom_site_aniso_label
_atom_site_aniso_U_11
_atom_site_aniso_U_22
_atom_site_aniso_U_33
_atom_site_aniso_U_23
_atom_site_aniso_U_13
_atom_site_aniso_U_12
Pd1 0.0136(5) 0.0186(4) 0.0155(5) 0.0000(3) -0.0005(4) 0.0005(4)
Pd2 0.0119(5) 0.0203(5) 0.0142(5) 0.0006(3) -0.0004(4) -0.0001(4)
Cl1 0.0286(18) 0.0261(15) 0.0199(16) 0.0027(12) -0.0070(14) -0.0091(13)
Cl2 0.0231(17) 0.0260(15) 0.0200(16) 0.0034(12) 0.0032(13) 0.0088(13)
Si1 0.0127(17) 0.0338(19) 0.0265(19) -0.0033(14) -0.0029(16) 0.0030(16)
Si2 0.0193(19) 0.0262(18) 0.0176(18) 0.0009(14) 0.0016(14) 0.0006(15)
Si3 0.028(2) 0.0222(19) 0.023(2) -0.0044(15) -0.0001(16) -0.0055(16)
Si4 0.0137(17) 0.0285(17) 0.0200(18) -0.0014(14) 0.0007(15) -0.0010(16)
Si5 0.0145(18) 0.0236(17) 0.0180(17) 0.0013(14) -0.0038(13) -0.0049(14)
Si6 0.030(2) 0.0204(18) 0.0196(19) -0.0037(14) -0.0061(16) 0.0052(16)
N1 0.031(6) 0.016(5) 0.015(5) -0.008(4) 0.006(5) 0.002(4)
N2 0.009(5) 0.025(5) 0.004(5) -0.007(4) -0.003(4) 0.000(4)
C1 0.014(6) 0.034(7) 0.007(6) 0.005(5) 0.006(5) 0.001(6)
C2 0.020(8) 0.068(10) 0.033(8) -0.007(7) -0.022(7) 0.006(7)
C3 0.022(8) 0.050(9) 0.060(11) -0.015(8) 0.018(8) 0.003(7)
C4 0.015(7) 0.022(6) 0.023(7) 0.005(5) -0.001(5) 0.008(5)
C5 0.049(11) 0.036(8) 0.044(10) 0.001(7) -0.016(8) 0.021(7)
C6 0.047(11) 0.013(7) 0.058(11) -0.001(6) -0.017(8) 0.016(6)
C7 0.042(9) 0.019(6) 0.037(8) -0.008(6) 0.001(7) -0.010(7)
C8 0.041(9) 0.029(7) 0.020(7) -0.002(5) -0.001(6) -0.010(7)
C9 0.029(8) 0.044(8) 0.024(8) 0.002(6) -0.008(6) -0.006(7)
C10 0.009(7) 0.052(9) 0.049(9) 0.006(7) 0.015(6) 0.006(6)
C11 0.043(10) 0.046(9) 0.030(8) -0.011(6) 0.005(8) -0.004(8)
C12 0.041(10) 0.051(10) 0.041(9) -0.014(7) -0.007(7) -0.027(8)
C13 0.035(9) 0.024(7) 0.035(8) -0.006(6) -0.003(7) 0.007(6)
C14 0.029(8) 0.048(8) 0.024(7) 0.012(6) -0.004(6) -0.031(7)
C15 0.002(5) 0.022(6) 0.025(7) -0.001(5) -0.005(5) -0.003(5)
C16 0.022(8) 0.042(8) 0.040(9) -0.008(7) -0.003(7) 0.000(6)
C17 0.022(8) 0.040(8) 0.033(8) 0.002(6) 0.007(6) -0.014(6)
C18 0.015(7) 0.026(7) 0.032(8) -0.010(6) -0.007(6) -0.003(6)
C19 0.049(10) 0.021(7) 0.026(8) 0.001(5) 0.003(7) -0.022(6)
C20 0.053(10) 0.019(7) 0.040(9) -0.004(6) -0.011(8) -0.008(7)
C21 0.044(10) 0.035(8) 0.032(8) -0.003(6) -0.010(7) 0.023(7)
C22 0.031(7) 0.021(6) 0.014(6) -0.004(5) -0.010(6) -0.009(6)
C23 0.039(9) 0.027(7) 0.015(7) 0.001(5) -0.001(6) 0.005(6)
C24 0.038(9) 0.039(8) 0.028(8) 0.003(6) -0.012(7) -0.004(7)
C25 0.023(8) 0.048(8) 0.014(7) 0.008(6) -0.013(6) 0.006(6)
C26 0.033(9) 0.040(8) 0.033(8) 0.003(6) -0.003(7) 0.021(7)
C27 0.049(10) 0.018(6) 0.038(9) -0.009(6) 0.009(7) -0.009(6)
C28 0.038(9) 0.046(9) 0.031(8) -0.008(7) 0.001(7) 0.014(7)

loop_
_atom_type_symbol
_atom_type_description
_atom_type_scat_dispersion_real
_atom_type_scat_dispersion_imag
_atom_type_scat_source
C C 0.0033 0.0016 'International Tables Vol C Tables 4.2.6.8 and 6.1.1.4'
H H 0 0 'International Tables Vol C Tables 4.2.6.8 and 6.1.1.4'
Cl Cl 0.1484 0.1585 'International Tables Vol C Tables 4.2.6.8 and 6.1.1.4'
N N 0.0061 0.0033 'International Tables Vol C Tables 4.2.6.8 and 6.1.1.4'
Pd Pd -0.9988 1.0072 'International Tables Vol C Tables 4.2.6.8 and 6.1.1.4'
Si Si 0.0817 0.0704 'International Tables Vol C Tables 4.2.6.8 and 6.1.1.4'

loop_
_geom_angle_atom_site_label_1
_geom_angle_atom_site_label_2
_geom_angle_atom_site_label_3
_geom_angle
N1 Pd1 C1 89.9(4)
N1 Pd1 Cl2 174.0(3)
C1 Pd1 Cl2 95.2(3)
N1 Pd1 Cl1 92.8(3)
C1 Pd1 Cl1 172.5(3)
Cl2 Pd1 Cl1 82.61(11)
N1 Pd1 Pd2 127.8(3)
C1 Pd1 Pd2 126.3(3)
Cl2 Pd1 Pd2 50.87(8)
Cl1 Pd1 Pd2 47.16(7)
N2 Pd2 C15 89.9(4)
N2 Pd2 Cl1 173.1(3)
C15 Pd2 Cl1 96.0(3)
N2 Pd2 Cl2 91.8(3)
C15 Pd2 Cl2 174.9(3)
Cl1 Pd2 Cl2 82.63(11)
N2 Pd2 Pd1 126.9(2)
C15 Pd2 Pd1 128.6(3)
Cl1 Pd2 Pd1 51.05(8)
Cl2 Pd2 Pd1 47.00(7)
Pd2 Cl1 Pd1 81.78(10)
Pd1 Cl2 Pd2 82.13(10)
C4 Si1 C3 105.6(6)
C4 Si1 C2 108.9(6)
C3 Si1 C2 108.0(7)
C4 Si1 C1 101.7(6)
C3 Si1 C1 115.9(6)
C2 Si1 C1 115.9(6)
C10 Si2 C9 105.8(7)
C10 Si2 C11 107.9(7)
C9 Si2 C11 104.4(6)
C10 Si2 C1 111.9(6)
C9 Si2 C1 114.5(6)
C11 Si2 C1 111.7(7)
C13 Si3 C1 115.7(6)
C13 Si3 C12 105.4(7)
C1 Si3 C12 109.1(6)
C13 Si3 C14 108.3(7)
C1 Si3 C14 112.9(6)
C12 Si3 C14 104.4(7)
C17 Si4 C15 115.7(6)
C17 Si4 C18 108.4(6)
C15 Si4 C18 103.4(6)
C17 Si4 C16 108.9(7)
C15 Si4 C16 115.9(6)
C18 Si4 C16 103.5(6)
C23 Si5 C25 105.6(6)
C23 Si5 C15 113.8(6)
C25 Si5 C15 111.8(5)
C23 Si5 C24 106.2(6)
C25 Si5 C24 107.9(6)
C15 Si5 C24 111.2(6)
C26 Si6 C27 107.8(7)
C26 Si6 C15 114.9(6)
C27 Si6 C15 116.3(6)
C26 Si6 C28 105.7(7)
C27 Si6 C28 103.8(6)
C15 Si6 C28 107.3(6)
C8 N1 C4 120.7(11)
C8 N1 Pd1 120.5(9)
C4 N1 Pd1 118.8(8)
C22 N2 C18 119.7(11)
C22 N2 Pd2 121.8(8)
C18 N2 Pd2 118.6(8)
Si2 C1 Si3 114.7(6)
Si2 C1 Si1 112.5(6)
Si3 C1 Si1 110.1(7)
Si2 C1 Pd1 104.1(6)
Si3 C1 Pd1 114.8(6)
Si1 C1 Pd1 99.5(5)
N1 C4 C5 118.1(12)
N1 C4 Si1 112.9(8)
C5 C4 Si1 129.0(10)
C6 C5 C4 121.2(14)
C5 C6 C7 118.9(12)
C8 C7 C6 119.6(13)
N1 C8 C7 121.4(13)
Si4 C15 Si5 113.3(6)
Si4 C15 Si6 111.1(6)
Si5 C15 Si6 115.2(6)
Si4 C15 Pd2 100.4(5)
Si5 C15 Pd2 101.7(5)
Si6 C15 Pd2 113.8(6)
N2 C18 C19 117.9(12)
N2 C18 Si4 113.3(9)
C19 C18 Si4 128.2(11)
C20 C19 C18 121.6(14)
C21 C20 C19 118.9(13)
C20 C21 C22 119.5(13)
N2 C22 C21 122.3(13)

loop_
_geom_bond_atom_site_label_1
_geom_bond_atom_site_label_2
_geom_bond_distance
Pd1 N1 2.022(10)
Pd1 C1 2.106(12)
Pd1 Cl2 2.321(3)
Pd1 Cl1 2.470(3)
Pd1 Pd2 3.1433(15)
Pd2 N2 2.029(9)
Pd2 C15 2.140(12)
Pd2 Cl1 2.329(3)
Pd2 Cl2 2.461(3)
Si1 C4 1.862(13)
Si1 C3 1.862(15)
Si1 C2 1.893(13)
Si1 C1 1.892(13)
Si2 C10 1.854(14)
Si2 C9 1.861(13)
Si2 C11 1.873(14)
Si2 C1 1.876(12)
Si3 C13 1.857(13)
Si3 C1 1.878(13)
Si3 C12 1.880(15)
Si3 C14 1.903(12)
Si4 C17 1.857(13)
Si4 C15 1.864(12)
Si4 C18 1.867(13)
Si4 C16 1.901(14)
Si5 C23 1.861(12)
Si5 C25 1.869(14)
Si5 C15 1.874(12)
Si5 C24 1.901(14)
Si6 C26 1.848(13)
Si6 C27 1.853(14)
Si6 C15 1.877(12)
Si6 C28 1.904(15)
N1 C8 1.348(16)
N1 C4 1.356(16)
N2 C22 1.311(15)
N2 C18 1.369(16)
C4 C5 1.416(17)
C5 C6 1.36(2)
C6 C7 1.38(2)
C7 C8 1.375(18)
C18 C19 1.404(17)
C19 C20 1.35(2)
C20 C21 1.34(2)
C21 C22 1.395(18)
